data_7714866
loop_
_publ_author_name
'Sugimoto, Hideki'
'Sakaida, Megumu'
'Shiota, Yoshihito'
'Miyanishi, Mayuko'
'Morimoto, Yuma'
'Yoshizawa, Kazunari'
'Itoh, Shinobu'

_publ_section_title
;
 A rhodium(II)/rhodium(III) redox couple for C-H bond amination with
 alkylazides: a rhodium(III)-nitrenoid intermediate with a tetradentate
 [14]-macrocyclic ligand.
;
_journal_issue 4
_journal_name_full 'Dalton transactions (Cambridge, England : 2003)'
_journal_page_first 1607
_journal_page_last 1615
_journal_paper_doi 10.1039/d3dt03429a
_journal_volume 53
_journal_year 2024
_chemical_formula_moiety 'C27 H27 N5 Rh, F6 P'
_chemical_formula_sum 'C27 H27 F6 N5 P Rh'
_chemical_formula_weight 669.41
_space_group_crystal_system monoclinic
_space_group_IT_number 15
_space_group_name_Hall '-C 2yc'
_space_group_name_H-M_alt 'C 1 2/c 1'
_atom_sites_solution_hydrogens geom
_atom_sites_solution_primary dual
_audit_creation_date 2022-07-22
_audit_creation_method
;
Olex2 1.2
(compiled 2018.05.29 svn.r3508 for OlexSys, GUI svn.r5506)
;
_audit_update_record
;
2023-02-08 deposited with the CCDC.	2023-12-14 downloaded from the CCDC.
;
_cell_angle_alpha 90
_cell_angle_beta 98.183(7)
_cell_angle_gamma 90
_cell_formula_units_Z 8
_cell_length_a 13.4897(13)
_cell_length_b 20.8788(18)
_cell_length_c 18.4267(19)
_cell_measurement_reflns_used 23608
_cell_measurement_temperature 115
_cell_measurement_theta_max 27.50
_cell_measurement_theta_min .033
_cell_volume 5137.0(9)
_computing_molecular_graphics 'Olex2 (Dolomanov et al., 2009)'
_computing_publication_material 'Olex2 (Dolomanov et al., 2009)'
_computing_structure_refinement 'ShelXL (Sheldrick, 2015)'
_computing_structure_solution 'ShelXT (Sheldrick, 2015)'
_diffrn_ambient_temperature 115
_diffrn_detector 'Image Plate'
_diffrn_detector_type 'Rigaku IP'
_diffrn_measured_fraction_theta_full 0.997
_diffrn_measured_fraction_theta_max 0.997
_diffrn_measurement_device 'four-circle diffractometer'
_diffrn_measurement_device_type 'Rigaku R-AXIS SPIDER IP'
_diffrn_measurement_method '\w scans'
_diffrn_radiation_monochromator graphite
_diffrn_radiation_probe x-ray
_diffrn_radiation_type MoK\a
_diffrn_radiation_wavelength 0.71075
_diffrn_reflns_av_R_equivalents 0.0593
_diffrn_reflns_av_unetI/netI 0.0552
_diffrn_reflns_Laue_measured_fraction_full 0.997
_diffrn_reflns_Laue_measured_fraction_max 0.997
_diffrn_reflns_limit_h_max 17
_diffrn_reflns_limit_h_min -17
_diffrn_reflns_limit_k_max 27
_diffrn_reflns_limit_k_min -27
_diffrn_reflns_limit_l_max 23
_diffrn_reflns_limit_l_min -23
_diffrn_reflns_number 23608
_diffrn_reflns_point_group_measured_fraction_full 0.997
_diffrn_reflns_point_group_measured_fraction_max 0.997
_diffrn_reflns_theta_full 25.242
_diffrn_reflns_theta_max 27.485
_diffrn_reflns_theta_min 1.810
_diffrn_source 'sealed X-ray tube'
_diffrn_source_target Mo
_exptl_absorpt_coefficient_mu 0.800
_exptl_absorpt_correction_T_max 1.0000
_exptl_absorpt_correction_T_min 0.5374
_exptl_absorpt_correction_type multi-scan
_exptl_absorpt_process_details 'ABSCOR (Rigaku, 1995)'
_exptl_crystal_colour 'dark red'
_exptl_crystal_colour_modifier dark
_exptl_crystal_colour_primary red
_exptl_crystal_density_diffrn 1.731
_exptl_crystal_description block
_exptl_crystal_F_000 2704
_exptl_crystal_size_max 0.2
_exptl_crystal_size_mid 0.2
_exptl_crystal_size_min 0.2
_refine_diff_density_max 0.907
_refine_diff_density_min -1.505
_refine_diff_density_rms 0.135
_refine_ls_extinction_method none
_refine_ls_goodness_of_fit_ref 1.112
_refine_ls_hydrogen_treatment constr
_refine_ls_matrix_type full
_refine_ls_number_parameters 365
_refine_ls_number_reflns 5880
_refine_ls_number_restraints 0
_refine_ls_restrained_S_all 1.112
_refine_ls_R_factor_all 0.0872
_refine_ls_R_factor_gt 0.0618
_refine_ls_shift/su_max 0.000
_refine_ls_shift/su_mean 0.000
_refine_ls_structure_factor_coef Fsqd
_refine_ls_weighting_details 'w=1/[\s^2^(Fo^2^)+85.5509P] where P=(Fo^2^+2Fc^2^)/3'
_refine_ls_weighting_scheme calc
_refine_ls_wR_factor_gt 0.1263
_refine_ls_wR_factor_ref 0.1365
_reflns_Friedel_coverage 0.000
_reflns_number_gt 4545
_reflns_number_total 5880
_reflns_threshold_expression 'I > 2\s(I)'
_cod_data_source_file d3dt03429a2.cif
_cod_data_source_block shelx_trans_CCDC1
_cod_depositor_comments 'Adding full bibliography for 7714865--7714866.cif.'
_cod_database_code 7714866
_shelx_shelxl_version_number 2018/1
_shelx_space_group_comment
;
The symmetry employed for this shelxl refinement is uniquely defined
by the following loop, which should always be used as a source of
symmetry information in preference to the above space-group names.
They are only intended as comments.
;
_olex2_refinement_description
;
1. Fixed Uiso
 At 1.2 times of:
  All C(H) groups
 At 1.5 times of:
  All C(H,H,H) groups
2.a Ternary CH refined with riding coordinates:
 C1(H1)
2.b Aromatic/amide H refined with riding coordinates:
 C23(H23), C12(H12), C24(H24), C27(H27), C16(H16), C25(H25), C6(H6), C7(H7),
 C5(H5), C17(H17), C26(H26), C8(H8), C18(H18), C19(H19)
2.c Idealised Me refined as rotating group:
 C3(H3A,H3B,H3C), C11(H11A,H11B,H11C), C14(H14A,H14B,H14C), C22(H22A,H22B,H22C)
;
_olex2_submission_special_instructions 'No special instructions were received'

loop_
_space_group_symop_operation_xyz
'x, y, z'
'-x, y, -z+1/2'
'x+1/2, y+1/2, z'
'-x+1/2, y+1/2, -z+1/2'
'-x, -y, -z'
'x, -y, z-1/2'
'-x+1/2, -y+1/2, -z'
'x+1/2, -y+1/2, z-1/2'

loop_
_atom_site_label
_atom_site_type_symbol
_atom_site_fract_x
_atom_site_fract_y
_atom_site_fract_z
_atom_site_U_iso_or_equiv
_atom_site_adp_type
_atom_site_occupancy
_atom_site_site_symmetry_order
_atom_site_calc_flag
_atom_site_refinement_flags_posn
_atom_site_refinement_flags_adp
_atom_site_refinement_flags_occupancy
_atom_site_disorder_assembly
_atom_site_disorder_group
Rh1 Rh 0.71309(3) 0.33505(2) 0.54433(2) 0.02148(12) Uani 1 1 d . . . . .
P1 P 0.77037(15) 0.61811(8) 0.70357(9) 0.0370(4) Uani 1 1 d . . . . .
N5 N 0.6815(3) 0.3598(2) 0.6507(2) 0.0233(10) Uani 1 1 d . . . . .
F3 F 0.7355(4) 0.5662(2) 0.6422(3) 0.0625(13) Uani 1 1 d . . . . .
N1 N 0.6164(3) 0.2614(2) 0.5476(2) 0.0211(9) Uani 1 1 d . . . . .
N3 N 0.8026(3) 0.4109(2) 0.5506(2) 0.0226(10) Uani 1 1 d . . . . .
N4 N 0.8382(3) 0.2906(2) 0.5922(2) 0.0241(10) Uani 1 1 d . . . . .
N2 N 0.5898(4) 0.3808(2) 0.4998(3) 0.0263(10) Uani 1 1 d . . . . .
F6 F 0.8025(5) 0.6692(2) 0.7657(3) 0.0885(19) Uani 1 1 d . . . . .
C23 C 0.6695(4) 0.4205(3) 0.6702(3) 0.0269(12) Uani 1 1 d . . . . .
H23 H 0.678728 0.452775 0.636971 0.032 Uiso 1 1 calc R . . . .
C4 C 0.5153(4) 0.2845(3) 0.5403(3) 0.0252(12) Uani 1 1 d . . . . .
F5 F 0.8473(5) 0.6442(3) 0.6567(4) 0.094(2) Uani 1 1 d . . . . .
C12 C 0.6859(4) 0.4686(3) 0.4632(3) 0.0282(12) Uani 1 1 d . . . . .
H12 H 0.683111 0.501773 0.429338 0.034 Uiso 1 1 calc R . . . .
C13 C 0.7790(4) 0.4625(3) 0.5079(3) 0.0252(12) Uani 1 1 d . . . . .
C2 C 0.6483(4) 0.2029(3) 0.5608(3) 0.0229(11) Uani 1 1 d . . . . .
C9 C 0.5014(4) 0.3480(3) 0.5126(3) 0.0260(12) Uani 1 1 d . . . . .
C24 C 0.6442(5) 0.4375(3) 0.7372(3) 0.0327(14) Uani 1 1 d . . . . .
H24 H 0.637749 0.480431 0.749154 0.039 Uiso 1 1 calc R . . . .
C10 C 0.5962(5) 0.4337(3) 0.4604(3) 0.0284(13) Uani 1 1 d . . . . .
C15 C 0.8916(4) 0.4011(3) 0.5989(3) 0.0248(12) Uani 1 1 d . . . . .
C27 C 0.6681(4) 0.3139(3) 0.6994(3) 0.0283(12) Uani 1 1 d . . . . .
H27 H 0.677429 0.271347 0.686834 0.034 Uiso 1 1 calc R . . . .
C16 C 0.9542(5) 0.4496(3) 0.6322(3) 0.0318(13) Uani 1 1 d . . . . .
H16 H 0.933475 0.492050 0.627968 0.038 Uiso 1 1 calc R . . . .
C21 C 0.8384(4) 0.2291(3) 0.6028(3) 0.0233(11) Uani 1 1 d . . . . .
C1 C 0.7561(4) 0.1874(3) 0.5669(3) 0.0235(11) Uani 1 1 d . . . . .
H1 H 0.763965 0.146771 0.593658 0.028 Uiso 1 1 calc R . . . .
C25 C 0.6285(5) 0.3903(3) 0.7866(3) 0.0366(15) Uani 1 1 d . . . . .
H25 H 0.609715 0.400598 0.831799 0.044 Uiso 1 1 calc R . . . .
C6 C 0.3401(4) 0.2807(3) 0.5551(3) 0.0318(13) Uani 1 1 d . . . . .
H6 H 0.286253 0.258589 0.569408 0.038 Uiso 1 1 calc R . . . .
C3 C 0.5821(5) 0.1464(3) 0.5710(3) 0.0288(13) Uani 1 1 d . . . . .
H3A H 0.557884 0.149863 0.617355 0.043 Uiso 1 1 calc GR . . . .
H3B H 0.619872 0.107494 0.569817 0.043 Uiso 1 1 calc GR . . . .
H3C H 0.526410 0.145728 0.532247 0.043 Uiso 1 1 calc GR . . . .
C7 C 0.3271(4) 0.3417(3) 0.5264(3) 0.0331(13) Uani 1 1 d . . . . .
H7 H 0.263782 0.360315 0.520423 0.040 Uiso 1 1 calc R . . . .
C5 C 0.4344(4) 0.2524(3) 0.5623(3) 0.0297(13) Uani 1 1 d . . . . .
H5 H 0.443377 0.211533 0.582221 0.036 Uiso 1 1 calc R . . . .
C11 C 0.5097(5) 0.4589(3) 0.4066(3) 0.0342(14) Uani 1 1 d . . . . .
H11A H 0.465452 0.424265 0.389976 0.051 Uiso 1 1 calc GR . . . .
H11B H 0.534916 0.477926 0.365472 0.051 Uiso 1 1 calc GR . . . .
H11C H 0.473756 0.490577 0.430292 0.051 Uiso 1 1 calc GR . . . .
C14 C 0.8527(5) 0.5161(3) 0.5005(3) 0.0334(14) Uani 1 1 d . . . . .
H14A H 0.847768 0.547828 0.537518 0.050 Uiso 1 1 calc GR . . . .
H14B H 0.837504 0.535335 0.452888 0.050 Uiso 1 1 calc GR . . . .
H14C H 0.919480 0.499094 0.506409 0.050 Uiso 1 1 calc GR . . . .
C17 C 1.0468(5) 0.4346(3) 0.6711(3) 0.0370(15) Uani 1 1 d . . . . .
H17 H 1.088123 0.466938 0.693098 0.044 Uiso 1 1 calc R . . . .
C26 C 0.6412(5) 0.3272(3) 0.7672(3) 0.0352(14) Uani 1 1 d . . . . .
H26 H 0.631752 0.294172 0.799411 0.042 Uiso 1 1 calc R . . . .
C8 C 0.4070(4) 0.3753(3) 0.5065(3) 0.0304(13) Uani 1 1 d . . . . .
H8 H 0.397359 0.416906 0.488837 0.036 Uiso 1 1 calc R . . . .
F4 F 0.6922(4) 0.6686(3) 0.6657(3) 0.097(2) Uani 1 1 d . . . . .
F1 F 0.8462(6) 0.5682(3) 0.7408(3) 0.117(3) Uani 1 1 d . . . . .
C20 C 0.9167(4) 0.3362(3) 0.6161(3) 0.0252(11) Uani 1 1 d . . . . .
C18 C 1.0772(5) 0.3718(4) 0.6772(4) 0.0413(16) Uani 1 1 d . . . . .
H18 H 1.141819 0.362212 0.699394 0.050 Uiso 1 1 calc R . . . .
C22 C 0.9186(5) 0.1935(3) 0.6524(3) 0.0333(14) Uani 1 1 d . . . . .
H22A H 0.977638 0.190228 0.629085 0.050 Uiso 1 1 calc GR . . . .
H22B H 0.894964 0.151395 0.661859 0.050 Uiso 1 1 calc GR . . . .
H22C H 0.934165 0.216330 0.697842 0.050 Uiso 1 1 calc GR . . . .
C19 C 1.0137(5) 0.3227(3) 0.6511(3) 0.0347(14) Uani 1 1 d . . . . .
H19 H 1.035236 0.280393 0.656599 0.042 Uiso 1 1 calc R . . . .
F2 F 0.6869(7) 0.5922(3) 0.7476(4) 0.151(4) Uani 1 1 d . . . . .

loop_
_atom_site_aniso_label
_atom_site_aniso_U_11
_atom_site_aniso_U_22
_atom_site_aniso_U_33
_atom_site_aniso_U_23
_atom_site_aniso_U_13
_atom_site_aniso_U_12
Rh1 0.0251(2) 0.0241(2) 0.01511(19) -0.00038(18) 0.00242(14) -0.0012(2)
P1 0.0546(11) 0.0290(8) 0.0271(8) -0.0025(7) 0.0051(7) -0.0089(8)
N5 0.028(2) 0.022(2) 0.020(2) -0.0033(18) 0.0034(18) 0.000(2)
F3 0.066(3) 0.056(3) 0.065(3) -0.029(2) 0.006(2) -0.008(2)
N1 0.021(2) 0.024(2) 0.018(2) -0.0037(17) 0.0020(17) -0.0007(19)
N3 0.023(2) 0.027(2) 0.018(2) -0.0055(18) 0.0007(17) -0.004(2)
N4 0.029(2) 0.026(2) 0.017(2) -0.0007(18) 0.0040(18) 0.002(2)
N2 0.030(3) 0.025(2) 0.024(2) 0.0012(19) 0.0064(19) 0.000(2)
F6 0.157(6) 0.044(3) 0.051(3) -0.017(2) -0.030(3) -0.009(3)
C23 0.032(3) 0.028(3) 0.022(3) -0.001(2) 0.006(2) -0.004(3)
C4 0.029(3) 0.029(3) 0.017(3) -0.002(2) 0.001(2) -0.003(3)
F5 0.099(4) 0.064(3) 0.134(5) 0.002(3) 0.068(4) -0.031(3)
C12 0.031(3) 0.026(3) 0.029(3) 0.005(2) 0.009(2) 0.004(3)
C13 0.030(3) 0.024(3) 0.023(3) 0.003(2) 0.010(2) 0.008(2)
C2 0.030(3) 0.029(3) 0.011(2) 0.001(2) 0.004(2) -0.001(2)
C9 0.030(3) 0.029(3) 0.019(3) 0.000(2) 0.004(2) 0.004(2)
C24 0.037(3) 0.030(3) 0.032(3) -0.006(3) 0.008(3) 0.004(3)
C10 0.035(3) 0.028(3) 0.023(3) 0.000(2) 0.007(2) 0.001(3)
C15 0.028(3) 0.030(3) 0.017(3) -0.001(2) 0.006(2) -0.003(2)
C27 0.035(3) 0.028(3) 0.022(3) -0.001(2) 0.003(2) -0.007(3)
C16 0.036(3) 0.035(3) 0.025(3) -0.003(2) 0.008(2) -0.008(3)
C21 0.026(3) 0.033(3) 0.011(2) -0.001(2) 0.002(2) 0.001(2)
C1 0.033(3) 0.023(3) 0.015(2) -0.001(2) 0.002(2) -0.003(2)
C25 0.043(4) 0.045(4) 0.024(3) -0.006(3) 0.012(3) 0.001(3)
C6 0.027(3) 0.039(3) 0.030(3) -0.002(3) 0.004(2) -0.003(3)
C3 0.035(3) 0.026(3) 0.027(3) 0.001(2) 0.009(2) -0.001(3)
C7 0.028(3) 0.036(3) 0.035(3) 0.005(3) 0.004(2) 0.010(3)
C5 0.031(3) 0.030(3) 0.029(3) -0.001(2) 0.003(2) -0.003(3)
C11 0.035(3) 0.036(3) 0.030(3) 0.008(3) 0.000(3) 0.003(3)
C14 0.034(3) 0.030(3) 0.037(3) 0.001(3) 0.009(3) -0.003(3)
C17 0.034(3) 0.043(4) 0.033(3) -0.003(3) 0.000(3) -0.013(3)
C26 0.045(4) 0.036(4) 0.026(3) 0.001(3) 0.010(3) -0.003(3)
C8 0.034(3) 0.030(3) 0.027(3) 0.001(2) 0.004(2) -0.001(3)
F4 0.095(4) 0.086(4) 0.098(4) -0.027(4) -0.029(3) 0.042(4)
F1 0.173(7) 0.052(3) 0.099(5) 0.002(3) -0.071(5) 0.035(4)
C20 0.023(3) 0.034(3) 0.018(2) -0.002(2) 0.000(2) -0.006(3)
C18 0.031(3) 0.057(5) 0.033(3) 0.005(3) -0.006(3) -0.008(3)
C22 0.038(3) 0.036(3) 0.024(3) 0.005(3) -0.003(3) 0.005(3)
C19 0.031(3) 0.041(4) 0.031(3) 0.003(3) 0.000(2) -0.003(3)
F2 0.243(9) 0.070(4) 0.181(7) -0.054(4) 0.176(7) -0.064(5)

loop_
_atom_type_symbol
_atom_type_description
_atom_type_scat_dispersion_real
_atom_type_scat_dispersion_imag
_atom_type_scat_source
C C 0.0033 0.0016 'International Tables Vol C Tables 4.2.6.8 and 6.1.1.4'
H H 0.0000 0.0000 'International Tables Vol C Tables 4.2.6.8 and 6.1.1.4'
F F 0.0171 0.0103 'International Tables Vol C Tables 4.2.6.8 and 6.1.1.4'
N N 0.0061 0.0033 'International Tables Vol C Tables 4.2.6.8 and 6.1.1.4'
P P 0.1023 0.0942 'International Tables Vol C Tables 4.2.6.8 and 6.1.1.4'
Rh Rh -1.1178 0.9187 'International Tables Vol C Tables 4.2.6.8 and 6.1.1.4'

loop_
_geom_angle_atom_site_label_1
_geom_angle_atom_site_label_2
_geom_angle_atom_site_label_3
_geom_angle
_geom_angle_site_symmetry_1
_geom_angle_site_symmetry_3
_geom_angle_publ_flag
N5 Rh1 C1 178.1(2) . 7_656 ?
N1 Rh1 N5 86.73(17) . . ?
N1 Rh1 C1 94.22(19) . 7_656 ?
N3 Rh1 N5 87.29(18) . . ?
N3 Rh1 N1 173.89(17) . . ?
N3 Rh1 N4 82.99(19) . . ?
N3 Rh1 N2 96.10(19) . . ?
N3 Rh1 C1 91.73(19) . 7_656 ?
N4 Rh1 N5 88.50(18) . . ?
N4 Rh1 N1 98.07(19) . . ?
N4 Rh1 C1 92.96(19) . 7_656 ?
N2 Rh1 N5 89.90(18) . . ?
N2 Rh1 N1 82.67(19) . . ?
N2 Rh1 N4 178.19(19) . . ?
N2 Rh1 C1 88.6(2) . 7_656 ?
F6 P1 F3 178.4(3) . . ?
F6 P1 F4 88.1(3) . . ?
F5 P1 F3 89.8(3) . . ?
F5 P1 F6 91.7(3) . . ?
F5 P1 F4 88.7(4) . . ?
F5 P1 F1 91.8(4) . . ?
F5 P1 F2 176.7(5) . . ?
F4 P1 F3 91.7(3) . . ?
F1 P1 F3 88.1(3) . . ?
F1 P1 F6 92.1(3) . . ?
F1 P1 F4 179.4(4) . . ?
F1 P1 F2 90.9(5) . . ?
F2 P1 F3 88.3(3) . . ?
F2 P1 F6 90.1(4) . . ?
F2 P1 F4 88.5(5) . . ?
C23 N5 Rh1 121.8(4) . . ?
C23 N5 C27 117.7(5) . . ?
C27 N5 Rh1 120.4(4) . . ?
C4 N1 Rh1 110.5(3) . . ?
C2 N1 Rh1 121.3(4) . . ?
C2 N1 C4 128.0(5) . . ?
C13 N3 Rh1 120.9(4) . . ?
C13 N3 C15 126.7(5) . . ?
C15 N3 Rh1 112.2(4) . . ?
C21 N4 Rh1 120.3(4) . . ?
C21 N4 C20 128.3(5) . . ?
C20 N4 Rh1 111.2(4) . . ?
C9 N2 Rh1 111.8(3) . . ?
C10 N2 Rh1 120.5(4) . . ?
C10 N2 C9 127.7(5) . . ?
N5 C23 C24 122.9(5) . . ?
C9 C4 N1 114.9(5) . . ?
C5 C4 N1 125.9(5) . . ?
C5 C4 C9 119.0(5) . . ?
C13 C12 C10 131.8(5) . . ?
N3 C13 C12 122.2(5) . . ?
N3 C13 C14 122.7(5) . . ?
C12 C13 C14 115.0(5) . . ?
N1 C2 C1 120.9(5) . . ?
N1 C2 C3 124.7(5) . . ?
C1 C2 C3 114.4(5) . . ?
N2 C9 C4 115.9(5) . . ?
C8 C9 N2 124.8(5) . . ?
C8 C9 C4 119.0(5) . . ?
C23 C24 C25 119.3(6) . . ?
N2 C10 C12 122.2(6) . . ?
N2 C10 C11 122.7(5) . . ?
C12 C10 C11 115.0(5) . . ?
N3 C15 C20 115.8(5) . . ?
C16 C15 N3 125.4(5) . . ?
C16 C15 C20 118.8(5) . . ?
N5 C27 C26 122.7(6) . . ?
C17 C16 C15 120.5(6) . . ?
N4 C21 C1 121.7(5) . . ?
N4 C21 C22 124.3(5) . . ?
C1 C21 C22 114.0(5) . . ?
C2 C1 Rh1 106.9(3) . 7_656 ?
C2 C1 C21 124.7(5) . . ?
C21 C1 Rh1 108.1(3) . 7_656 ?
C24 C25 C26 118.3(6) . . ?
C7 C6 C5 119.5(6) . . ?
C8 C7 C6 120.6(6) . . ?
C4 C5 C6 120.9(6) . . ?
C18 C17 C16 119.6(6) . . ?
C27 C26 C25 119.0(6) . . ?
C7 C8 C9 120.9(6) . . ?
C15 C20 N4 114.8(5) . . ?
C19 C20 N4 127.0(6) . . ?
C19 C20 C15 118.1(5) . . ?
C17 C18 C19 121.2(6) . . ?
C18 C19 C20 120.2(6) . . ?

loop_
_geom_bond_atom_site_label_1
_geom_bond_atom_site_label_2
_geom_bond_distance
_geom_bond_site_symmetry_2
_geom_bond_publ_flag
Rh1 N5 2.127(4) . ?
Rh1 N1 2.022(4) . ?
Rh1 N3 1.986(5) . ?
Rh1 N4 2.016(5) . ?
Rh1 N2 1.991(5) . ?
Rh1 C1 2.199(5) 7_656 ?
P1 F3 1.588(4) . ?
P1 F6 1.579(5) . ?
P1 F5 1.541(5) . ?
P1 F4 1.581(6) . ?
P1 F1 1.551(5) . ?
P1 F2 1.574(6) . ?
N5 C23 1.334(7) . ?
N5 C27 1.343(7) . ?
N1 C4 1.434(7) . ?
N1 C2 1.307(7) . ?
N3 C13 1.344(7) . ?
N3 C15 1.405(7) . ?
N4 C21 1.298(7) . ?
N4 C20 1.446(7) . ?
N2 C9 1.423(7) . ?
N2 C10 1.331(7) . ?
C23 C24 1.374(8) . ?
C4 C9 1.424(8) . ?
C4 C5 1.390(8) . ?
C12 C13 1.405(8) . ?
C12 C10 1.406(8) . ?
C13 C14 1.517(8) . ?
C2 C1 1.478(8) . ?
C2 C3 1.508(8) . ?
C9 C8 1.386(8) . ?
C24 C25 1.378(9) . ?
C10 C11 1.515(8) . ?
C15 C16 1.401(8) . ?
C15 C20 1.421(8) . ?
C27 C26 1.378(8) . ?
C16 C17 1.385(9) . ?
C21 C1 1.489(8) . ?
C21 C22 1.509(8) . ?
C25 C26 1.382(9) . ?
C6 C7 1.382(9) . ?
C6 C5 1.390(8) . ?
C7 C8 1.378(8) . ?
C17 C18 1.375(10) . ?
C20 C19 1.403(8) . ?
C18 C19 1.379(9) . ?
